data_7706555
loop_
_publ_author_name
'Yang, Lin'
'Wang, Lihong'
'Lv, Xingpu'
'Chen, Jing-Huo'
'Wang, Yang'
'Yang, Guang'

_publ_section_title
;
 Complexation of triangular silver(I) or copper(I) nitropyrazolates with
 dibenzothiophenes having potential use in adsorptive desulfurization.
;
_journal_issue 8
_journal_name_full 'Dalton transactions (Cambridge, England : 2003)'
_journal_page_first 2915
_journal_page_last 2927
_journal_paper_doi 10.1039/d0dt04037a
_journal_volume 50
_journal_year 2021
_chemical_formula_moiety '2(C21 H30 Ag3 N9 O6)'
_chemical_formula_sum 'C42 H60 Ag6 N18 O12'
_chemical_formula_weight 1656.30
_space_group_crystal_system monoclinic
_space_group_IT_number 14
_space_group_name_Hall '-P 2ybc'
_space_group_name_H-M_alt 'P 1 21/c 1'
_atom_sites_solution_hydrogens geom
_audit_creation_date 2020-09-08
_audit_creation_method
;
Olex2 1.2
(compiled 2018.05.29 svn.r3508 for OlexSys, GUI svn.r5506)
;
_audit_update_record
;
2020-09-08 deposited with the CCDC.	2021-01-27 downloaded from the CCDC.
;
_cell_angle_alpha 90
_cell_angle_beta 91.0170(10)
_cell_angle_gamma 90
_cell_formula_units_Z 4
_cell_length_a 25.0348(10)
_cell_length_b 17.4283(7)
_cell_length_c 13.2012(5)
_cell_measurement_reflns_used 9907
_cell_measurement_temperature 298.15(10)
_cell_measurement_theta_max 27.08
_cell_measurement_theta_min 2.44
_cell_volume 5759.0(4)
_computing_cell_refinement 'SAINT v8.37A (Bruker, 2015)'
_computing_data_reduction 'SAINT v8.37A (Bruker, 2015)'
_computing_molecular_graphics 'Olex2 (Dolomanov et al., 2009)'
_computing_publication_material 'Olex2 (Dolomanov et al., 2009)'
_computing_structure_refinement 'ShelXL (Sheldrick, 2015)'
_computing_structure_solution 'SHELXS-97 (Sheldrick, 1990)'
_diffrn_ambient_temperature 298.15(10)
_diffrn_measured_fraction_theta_full 0.998
_diffrn_measured_fraction_theta_max 0.998
_diffrn_measurement_device_type 'CCD area detector'
_diffrn_measurement_method 'phi and omega scans'
_diffrn_radiation_type MoK\a
_diffrn_radiation_wavelength 0.71073
_diffrn_reflns_av_R_equivalents 0.0723
_diffrn_reflns_av_unetI/netI 0.0424
_diffrn_reflns_Laue_measured_fraction_full 0.998
_diffrn_reflns_Laue_measured_fraction_max 0.998
_diffrn_reflns_limit_h_max 29
_diffrn_reflns_limit_h_min -29
_diffrn_reflns_limit_k_max 20
_diffrn_reflns_limit_k_min -20
_diffrn_reflns_limit_l_max 15
_diffrn_reflns_limit_l_min -15
_diffrn_reflns_number 73119
_diffrn_reflns_point_group_measured_fraction_full 0.998
_diffrn_reflns_point_group_measured_fraction_max 0.998
_diffrn_reflns_theta_full 25.027
_diffrn_reflns_theta_max 25.027
_diffrn_reflns_theta_min 2.475
_exptl_absorpt_coefficient_mu 2.071
_exptl_absorpt_correction_T_max 0.7456
_exptl_absorpt_correction_T_min 0.6546
_exptl_absorpt_correction_type multi-scan
_exptl_absorpt_process_details
'SADABS-2016/2 (Bruker,2016/2) was used for absorption correction. wR2(int) was 0.1067 before and 0.0568 after correction. The Ratio of minimum to maximum transmission is 0.8780. The \l/2 correction factor is Not present.'
_exptl_crystal_colour 'clear light colourless'
_exptl_crystal_colour_lustre clear
_exptl_crystal_colour_modifier light
_exptl_crystal_colour_primary colourless
_exptl_crystal_density_diffrn 1.910
_exptl_crystal_density_method 'not measured'
_exptl_crystal_description block
_exptl_crystal_F_000 3264
_exptl_crystal_size_max 0.2
_exptl_crystal_size_mid 0.2
_exptl_crystal_size_min 0.15
_refine_diff_density_max 1.197
_refine_diff_density_min -0.876
_refine_diff_density_rms 0.092
_refine_ls_extinction_method none
_refine_ls_goodness_of_fit_ref 1.026
_refine_ls_hydrogen_treatment constr
_refine_ls_matrix_type full
_refine_ls_number_parameters 744
_refine_ls_number_reflns 10151
_refine_ls_number_restraints 154
_refine_ls_restrained_S_all 1.059
_refine_ls_R_factor_all 0.0712
_refine_ls_R_factor_gt 0.0404
_refine_ls_shift/su_max 0.001
_refine_ls_shift/su_mean 0.000
_refine_ls_structure_factor_coef Fsqd
_refine_ls_weighting_details 'w=1/[\s^2^(Fo^2^)+(0.0314P)^2^+14.7620P] where P=(Fo^2^+2Fc^2^)/3'
_refine_ls_weighting_scheme calc
_refine_ls_wR_factor_gt 0.0825
_refine_ls_wR_factor_ref 0.0943
_reflns_Friedel_coverage 0.000
_reflns_number_gt 7222
_reflns_number_total 10151
_reflns_threshold_expression 'I > 2\s(I)'
_cod_data_source_file d0dt04037a2.cif
_cod_data_source_block ag3(denpz)3
_cod_depositor_comments 'Adding full bibliography for 7706555--7706561.cif.'
_cod_database_code 7706555
_shelx_shelxl_version_number 2017/1
_shelx_space_group_comment
;
The symmetry employed for this shelxl refinement is uniquely defined
by the following loop, which should always be used as a source of
symmetry information in preference to the above space-group names.
They are only intended as comments.
;
_shelx_estimated_absorpt_t_max 0.746
_shelx_estimated_absorpt_t_min 0.682
_olex2_refinement_description
;
1. Fixed Uiso
 At 1.2 times of:
  All C(H,H) groups, All C(H,H,H,H) groups
 At 1.5 times of:
  All C(H,H,H) groups
2. Restrained distances
 C7B-C6
 1.53 with sigma of 0.01
 C9B-C8B
 1.53 with sigma of 0.01
 C35A-C34 = C35B-C34
 1.52 with sigma of 0.005
 C42A-C41 = C42B-C41
 1.52 with sigma of 0.005
 C35A-C34 \\sim C35B-C34
 with sigma of 0.005
 C42A-C41 \\sim C42B-C41
 with sigma of 0.005
 N18B-C39 \\sim N18A-C39
 with sigma of 0.005
 O12A-N18A \\sim O12B-N18B \\sim O11B-N18B \\sim O11A-N18A
 with sigma of 0.005
 C13A-C12 \\sim C13B-C12
 with sigma of 0.005
 C14B-C13B \\sim C14A-C13A
 with sigma of 0.005
 C7B-C6 \\sim C7A-C6
 with sigma of 0.005
 C10-C9A \\sim C10-C9B
 with sigma of 0.005
 C9B-C8B \\sim C9A-C8A
 with sigma of 0.005
3. Rigid bond restraints
 C33, C34
 with sigma for 1-2 distances of 0.01 and sigma for 1-3 distances of 0.01
 C11, N8
 with sigma for 1-2 distances of 0.005 and sigma for 1-3 distances of 0.005
4. Uiso/Uaniso restraints and constraints
C33 \\sim C34: within 2A with sigma of 0.01 and sigma for terminal atoms of 0.02
C11 \\sim N8: within 2A with sigma of 0.005 and sigma for terminal atoms of 0.01
Uanis(C35B) \\sim Ueq, Uanis(C34) \\sim Ueq: with sigma of 0.01 and sigma for
terminal atoms of 0.02
Uanis(C7B) \\sim Ueq: with sigma of 0.01 and sigma for terminal atoms of 0.02
Uanis(C42B) \\sim Ueq: with sigma of 0.005 and sigma for terminal atoms of 0.01
Uanis(C41) \\sim Ueq: with sigma of 0.005 and sigma for terminal atoms of 0.01
Uanis(C36) \\sim Ueq: with sigma of 0.005 and sigma for terminal atoms of 0.01
Uanis(O11B) \\sim Ueq, Uanis(O12B) \\sim Ueq, Uanis(N18A) \\sim Ueq: with sigma
of 0.005 and sigma for terminal atoms of 0.01
Uanis(C14A) \\sim Ueq, Uanis(C13A) \\sim Ueq: with sigma of 0.005 and sigma for
terminal atoms of 0.01
Uanis(C9B) \\sim Ueq, Uanis(C9A) \\sim Ueq, Uanis(C8A) \\sim Ueq, Uanis(C8B)
\\sim Ueq: with sigma of 0.005 and sigma for terminal atoms of 0.01
Uanis(O3) \\sim Ueq, Uanis(N8) \\sim Ueq, Uanis(O4) \\sim Ueq: with sigma of
0.005 and sigma for terminal atoms of 0.01
Uanis(C15) \\sim Ueq: with sigma of 0.005 and sigma for terminal atoms of 0.01
Uanis(C37) \\sim Ueq: with sigma of 0.005 and sigma for terminal atoms of 0.01
Uanis(C35A) = Uanis(C35B)
Uanis(C42A) = Uanis(C42B)
Uanis(N18B) = Uanis(N18A)
Uanis(O12A) = Uanis(O12B) = Uanis(O11A) = Uanis(O11B)
Uanis(C13A) = Uanis(C13B)
Uanis(C14A) = Uanis(C14B)
Uanis(C7A) = Uanis(C7B)
Uanis(C8A) = Uanis(C8B)
Uanis(C9B) = Uanis(C9A)
5. Others
 Fixed Sof: H6BC(0.5) H6BD(0.5) H6AA(0.5) H6AB(0.5) C7A(0.5) H7AA(0.5)
 H7AB(0.5) H7AC(0.5) C7B(0.5) H7BA(0.5) H7BB(0.5) H7BC(0.5) C8A(0.5) H8AA(0.5)
 H8AB(0.5) H8AC(0.5) C8B(0.5) H8BA(0.5) H8BB(0.5) H8BC(0.5) C9A(0.5) H9AA(0.5)
 H9AB(0.5) C9B(0.5) H9BA(0.5) H9BB(0.5) C13A(0.5) H13C(0.5) H13D(0.5) C13B(0.5)
 H13A(0.5) H13B(0.5) C14A(0.5) H14D(0.5) H14E(0.5) H14F(0.5) C14B(0.5)
 H14A(0.5) H14B(0.5) H14C(0.5) H34C(0.5) H34D(0.5) H34A(0.5) H34B(0.5)
 C35A(0.5) H35D(0.5) H35E(0.5) H35F(0.5) C35B(0.5) H35A(0.5) H35B(0.5)
 H35C(0.5) H41C(0.5) H41D(0.5) H41A(0.5) H41B(0.5) C42A(0.5) H42D(0.5)
 H42E(0.5) H42F(0.5) C42B(0.5) H42A(0.5) H42B(0.5) H42C(0.5) N18A(0.5)
 N18B(0.5) O11A(0.5) O11B(0.5) O12A(0.5) O12B(0.5)
6.a Secondary CH2 refined with riding coordinates:
 C2(H2A,H2B), C6(H6BC,H6BD), C6(H6AA,H6AB), C9A(H9AA,H9AB), C9B(H9BA,H9BB),
 C13A(H13C,H13D), C13B(H13A,H13B), C16(H16A,H16B), C20(H20A,H20B), C23(H23A,
 H23B), C27(H27A,H27B), C30(H30A,H30B), C34(H34C,H34D), C34(H34A,H34B),
 C37(H37A,H37B), C41(H41C,H41D), C41(H41A,H41B)
6.b Idealised Me refined as rotating group:
 C1(H1A,H1B,H1C), C7A(H7AA,H7AB,H7AC), C7B(H7BA,H7BB,H7BC), C8A(H8AA,H8AB,
 H8AC), C8B(H8BA,H8BB,H8BC), C14A(H14D,H14E,H14F), C14B(H14A,H14B,H14C),
 C15(H15A,H15B,H15C), C21(H21A,H21B,H21C), C22(H22A,H22B,H22C), C28(H28A,H28B,
 H28C), C29(H29A,H29B,H29C), C35A(H35D,H35E,H35F), C35B(H35A,H35B,H35C),
 C36(H36A,H36B,H36C), C42A(H42D,H42E,H42F), C42B(H42A,H42B,H42C)
;
_olex2_submission_special_instructions 'No special instructions were received'

loop_
_space_group_symop_operation_xyz
'x, y, z'
'-x, y+1/2, -z+1/2'
'-x, -y, -z'
'x, -y-1/2, z-1/2'

loop_
_atom_site_label
_atom_site_type_symbol
_atom_site_fract_x
_atom_site_fract_y
_atom_site_fract_z
_atom_site_U_iso_or_equiv
_atom_site_adp_type
_atom_site_occupancy
_atom_site_site_symmetry_order
_atom_site_calc_flag
_atom_site_refinement_flags_posn
_atom_site_refinement_flags_adp
_atom_site_refinement_flags_occupancy
_atom_site_disorder_assembly
_atom_site_disorder_group
Ag1 Ag 0.55524(2) 0.59338(3) -0.03562(3) 0.04829(13) Uani 1 1 d . . . . .
Ag2 Ag 0.41798(2) 0.62025(3) -0.06866(3) 0.05260(13) Uani 1 1 d . . . . .
Ag3 Ag 0.46960(2) 0.55459(3) 0.15724(4) 0.05177(13) Uani 1 1 d . . . . .
C1 C 0.6355(3) 0.7371(5) -0.2019(6) 0.092(3) Uani 1 1 d . . . . .
H1A H 0.624699 0.781126 -0.240863 0.138 Uiso 1 1 calc GR . . . .
H1B H 0.673684 0.732403 -0.202637 0.138 Uiso 1 1 calc GR . . . .
H1C H 0.623995 0.742942 -0.133374 0.138 Uiso 1 1 calc GR . . . .
C2 C 0.6102(2) 0.6651(4) -0.2479(5) 0.0611(18) Uani 1 1 d . . . . .
H2A H 0.621898 0.659336 -0.317126 0.073 Uiso 1 1 calc R . . . .
H2B H 0.622170 0.620545 -0.209882 0.073 Uiso 1 1 calc R . . . .
C3 C 0.5506(2) 0.6687(3) -0.2472(4) 0.0463(14) Uani 1 1 d . . . . .
C4 C 0.5130(2) 0.7055(3) -0.3090(4) 0.0491(15) Uani 1 1 d . . . . .
C5 C 0.4629(3) 0.6927(3) -0.2680(5) 0.0536(16) Uani 1 1 d . . . . .
C6 C 0.4094(3) 0.7204(5) -0.3002(7) 0.090(3) Uani 1 1 d D . . . .
H6BC H 0.388467 0.729378 -0.240284 0.108 Uiso 0.5 1 calc R . P A 2
H6BD H 0.413531 0.769263 -0.334407 0.108 Uiso 0.5 1 calc R . P A 2
H6AA H 0.404333 0.769888 -0.268204 0.108 Uiso 0.5 1 calc R . P B 1
H6AB H 0.410810 0.729752 -0.372579 0.108 Uiso 0.5 1 calc R . P B 1
C7A C 0.3609(6) 0.6754(11) -0.2826(17) 0.120(6) Uani 0.5 1 d D . P C 1
H7AA H 0.367320 0.622682 -0.299405 0.180 Uiso 0.5 1 calc GR . P C 1
H7AB H 0.332207 0.694975 -0.324264 0.180 Uiso 0.5 1 calc GR . P C 1
H7AC H 0.351548 0.679254 -0.212588 0.180 Uiso 0.5 1 calc GR . P C 1
C7B C 0.3794(8) 0.6681(11) -0.3680(15) 0.120(6) Uani 0.5 1 d D U P C 2
H7BA H 0.394890 0.668820 -0.434009 0.180 Uiso 0.5 1 calc GR . P C 2
H7BB H 0.342845 0.684496 -0.373029 0.180 Uiso 0.5 1 calc GR . P C 2
H7BC H 0.380933 0.616964 -0.341125 0.180 Uiso 0.5 1 calc GR . P C 2
C8A C 0.2863(10) 0.7275(10) -0.0257(19) 0.142(6) Uani 0.5 1 d D U P D 1
H8AA H 0.260764 0.747337 -0.074034 0.212 Uiso 0.5 1 calc GR . P D 1
H8AB H 0.321176 0.746870 -0.040683 0.212 Uiso 0.5 1 calc GR . P D 1
H8AC H 0.276669 0.743313 0.041238 0.212 Uiso 0.5 1 calc GR . P D 1
C8B C 0.2974(10) 0.7098(13) -0.0897(16) 0.142(6) Uani 0.5 1 d D U P E 2
H8BA H 0.323162 0.682689 -0.129043 0.212 Uiso 0.5 1 calc GR . P E 2
H8BB H 0.313822 0.754283 -0.059681 0.212 Uiso 0.5 1 calc GR . P E 2
H8BC H 0.268074 0.725458 -0.132842 0.212 Uiso 0.5 1 calc GR . P E 2
C9A C 0.2868(7) 0.6412(10) -0.0312(12) 0.087(4) Uani 0.5 1 d D U P D 1
H9AA H 0.305910 0.622790 -0.089632 0.105 Uiso 0.5 1 calc R . P D 1
H9AB H 0.250932 0.619993 -0.032030 0.105 Uiso 0.5 1 calc R . P D 1
C9B C 0.2771(7) 0.6581(11) -0.0075(12) 0.087(4) Uani 0.5 1 d D U P E 2
H9BA H 0.257900 0.616211 -0.040109 0.105 Uiso 0.5 1 calc R . P E 2
H9BB H 0.251235 0.687003 0.030824 0.105 Uiso 0.5 1 calc R . P E 2
C10 C 0.3165(3) 0.6234(4) 0.0672(6) 0.0664(19) Uani 1 1 d D . . . .
C11 C 0.3065(3) 0.6105(5) 0.1690(7) 0.0810(19) Uani 1 1 d . U . . .
C12 C 0.3521(3) 0.5793(4) 0.2149(5) 0.0677(19) Uani 1 1 d D . . . .
C13A C 0.3652(15) 0.5598(12) 0.3250(11) 0.100(4) Uani 0.5 1 d D U P F 1
H13C H 0.331570 0.556801 0.360322 0.120 Uiso 0.5 1 calc R . P F 1
H13D H 0.380622 0.508804 0.326242 0.120 Uiso 0.5 1 calc R . P F 1
C13B C 0.3665(16) 0.5395(12) 0.3145(11) 0.100(4) Uani 0.5 1 d D . P F 2
H13A H 0.338160 0.504805 0.334177 0.120 Uiso 0.5 1 calc R . P F 2
H13B H 0.399323 0.510493 0.308471 0.120 Uiso 0.5 1 calc R . P F 2
C14A C 0.4005(11) 0.6096(17) 0.384(2) 0.130(7) Uani 0.5 1 d D U P F 1
H14D H 0.430589 0.623573 0.344015 0.195 Uiso 0.5 1 calc GR . P F 1
H14E H 0.412632 0.582948 0.443742 0.195 Uiso 0.5 1 calc GR . P F 1
H14F H 0.381441 0.654978 0.403178 0.195 Uiso 0.5 1 calc GR . P F 1
C14B C 0.3730(10) 0.6010(16) 0.388(2) 0.130(7) Uani 0.5 1 d D . P F 2
H14A H 0.403093 0.631996 0.370638 0.195 Uiso 0.5 1 calc GR . P F 2
H14B H 0.378748 0.579370 0.454341 0.195 Uiso 0.5 1 calc GR . P F 2
H14C H 0.341317 0.632080 0.388100 0.195 Uiso 0.5 1 calc GR . P F 2
C15 C 0.5471(4) 0.5967(6) 0.4294(7) 0.120(3) Uani 1 1 d . U . . .
H15A H 0.528281 0.636046 0.392523 0.181 Uiso 1 1 calc GR . . . .
H15B H 0.582424 0.614295 0.446673 0.181 Uiso 1 1 calc GR . . . .
H15C H 0.528288 0.584810 0.490128 0.181 Uiso 1 1 calc GR . . . .
C16 C 0.5507(3) 0.5261(5) 0.3649(5) 0.075(2) Uani 1 1 d . . . . .
H16A H 0.569021 0.486274 0.403384 0.090 Uiso 1 1 calc R . . . .
H16B H 0.514862 0.507902 0.349465 0.090 Uiso 1 1 calc R . . . .
C17 C 0.5791(2) 0.5382(3) 0.2685(5) 0.0515(15) Uani 1 1 d . . . . .
C18 C 0.6331(2) 0.5449(4) 0.2454(5) 0.0549(16) Uani 1 1 d . . . . .
C19 C 0.6368(2) 0.5555(3) 0.1401(5) 0.0464(14) Uani 1 1 d . . . . .
C20 C 0.6824(3) 0.5666(4) 0.0730(5) 0.0642(18) Uani 1 1 d . . . . .
H20A H 0.672698 0.548582 0.005667 0.077 Uiso 1 1 calc R . . . .
H20B H 0.712146 0.535651 0.097550 0.077 Uiso 1 1 calc R . . . .
C21 C 0.7003(3) 0.6491(4) 0.0661(6) 0.084(2) Uani 1 1 d . . . . .
H21A H 0.730204 0.652639 0.021747 0.126 Uiso 1 1 calc GR . . . .
H21B H 0.710690 0.667164 0.132290 0.126 Uiso 1 1 calc GR . . . .
H21C H 0.671487 0.679960 0.039914 0.126 Uiso 1 1 calc GR . . . .
N1 N 0.52369(19) 0.6352(3) -0.1729(3) 0.0470(12) Uani 1 1 d . . . . .
N2 N 0.46984(18) 0.6503(3) -0.1851(4) 0.0499(12) Uani 1 1 d . . . . .
N3 N 0.36741(18) 0.6026(3) 0.0529(4) 0.0520(13) Uani 1 1 d . . . . .
N4 N 0.38829(19) 0.5755(3) 0.1434(4) 0.0538(13) Uani 1 1 d . . . . .
N5 N 0.55177(19) 0.5464(3) 0.1819(4) 0.0475(12) Uani 1 1 d . . . . .
N6 N 0.58690(19) 0.5567(3) 0.1038(3) 0.0468(12) Uani 1 1 d . . . . .
N7 N 0.5241(3) 0.7490(3) -0.3961(4) 0.0672(16) Uani 1 1 d . . . . .
N8 N 0.2569(3) 0.6246(5) 0.2180(7) 0.0991(19) Uani 1 1 d . U . . .
N9 N 0.6768(3) 0.5418(4) 0.3166(5) 0.0828(19) Uani 1 1 d . . . . .
O1 O 0.5703(2) 0.7554(3) -0.4248(4) 0.0856(16) Uani 1 1 d . . . . .
O2 O 0.4870(2) 0.7808(4) -0.4413(4) 0.106(2) Uani 1 1 d . . . . .
O3 O 0.2213(3) 0.6528(5) 0.1695(7) 0.168(3) Uani 1 1 d . U . . .
O4 O 0.2536(3) 0.6068(4) 0.3068(6) 0.144(3) Uani 1 1 d . U . . .
O5 O 0.6671(3) 0.5208(5) 0.4026(5) 0.132(3) Uani 1 1 d . . . . .
O6 O 0.7207(2) 0.5602(4) 0.2883(5) 0.117(2) Uani 1 1 d . . . . .
Ag4 Ag -0.02457(2) 0.95149(3) 0.16068(4) 0.05200(13) Uani 1 1 d . . . . .
Ag5 Ag -0.10974(2) 0.90576(3) -0.03836(3) 0.05376(14) Uani 1 1 d . . . . .
Ag6 Ag 0.02638(2) 0.88586(3) -0.06245(4) 0.05807(14) Uani 1 1 d . . . . .
C22 C -0.0985(5) 0.8899(6) 0.4226(7) 0.132(4) Uani 1 1 d . . . . .
H22A H -0.077418 0.855663 0.382767 0.198 Uiso 1 1 calc GR . . . .
H22B H -0.132609 0.866944 0.435031 0.198 Uiso 1 1 calc GR . . . .
H22C H -0.080407 0.899878 0.485926 0.198 Uiso 1 1 calc GR . . . .
C23 C -0.1064(3) 0.9632(5) 0.3668(5) 0.080(2) Uani 1 1 d . . . . .
H23A H -0.071813 0.986842 0.356610 0.096 Uiso 1 1 calc R . . . .
H23B H -0.127188 0.997750 0.408103 0.096 Uiso 1 1 calc R . . . .
C24 C -0.1341(3) 0.9538(4) 0.2657(5) 0.0533(16) Uani 1 1 d . . . . .
C25 C -0.1875(3) 0.9437(4) 0.2392(5) 0.0584(17) Uani 1 1 d . . . . .
C26 C -0.1904(2) 0.9355(3) 0.1336(5) 0.0517(15) Uani 1 1 d . . . . .
C27 C -0.2352(3) 0.9249(4) 0.0603(6) 0.070(2) Uani 1 1 d . . . . .
H27A H -0.223570 0.940289 -0.006464 0.084 Uiso 1 1 calc R . . . .
H27B H -0.264368 0.958282 0.078992 0.084 Uiso 1 1 calc R . . . .
C28 C -0.2553(3) 0.8433(5) 0.0550(7) 0.098(3) Uani 1 1 d . . . . .
H28A H -0.283095 0.839564 0.004264 0.147 Uiso 1 1 calc GR . . . .
H28B H -0.269132 0.828792 0.119621 0.147 Uiso 1 1 calc GR . . . .
H28C H -0.226435 0.809715 0.037910 0.147 Uiso 1 1 calc GR . . . .
C29 C -0.1921(4) 0.7687(5) -0.2108(8) 0.111(3) Uani 1 1 d . . . . .
H29A H -0.185514 0.722814 -0.248736 0.167 Uiso 1 1 calc GR . . . .
H29B H -0.229837 0.778241 -0.209185 0.167 Uiso 1 1 calc GR . . . .
H29C H -0.178425 0.762612 -0.142852 0.167 Uiso 1 1 calc GR . . . .
C30 C -0.1649(3) 0.8348(4) -0.2598(6) 0.073(2) Uani 1 1 d . . . . .
H30A H -0.176714 0.882218 -0.228866 0.088 Uiso 1 1 calc R . . . .
H30B H -0.175021 0.836436 -0.331061 0.088 Uiso 1 1 calc R . . . .
C31 C -0.1050(3) 0.8293(4) -0.2499(5) 0.0616(18) Uani 1 1 d . . . . .
C32 C -0.0666(3) 0.7930(4) -0.3063(5) 0.0650(19) Uani 1 1 d . . . . .
C33 C -0.0173(3) 0.8054(4) -0.2616(5) 0.077(2) Uani 1 1 d . U . . .
C34 C 0.0373(3) 0.7733(5) -0.2802(6) 0.099(2) Uani 1 1 d D U . . .
H34C H 0.035117 0.734370 -0.332594 0.119 Uiso 0.5 1 calc R . P G 2
H34D H 0.051241 0.749580 -0.218777 0.119 Uiso 0.5 1 calc R . P G 2
H34A H 0.035648 0.718984 -0.295782 0.119 Uiso 0.5 1 calc R . P H 1
H34B H 0.060942 0.781176 -0.222118 0.119 Uiso 0.5 1 calc R . P H 1
C35A C 0.0553(10) 0.8193(13) -0.3706(12) 0.126(6) Uani 0.5 1 d D . P I 1
H35D H 0.035296 0.803767 -0.429765 0.188 Uiso 0.5 1 calc GR . P I 1
H35E H 0.092675 0.810460 -0.381066 0.188 Uiso 0.5 1 calc GR . P I 1
H35F H 0.049463 0.872924 -0.358264 0.188 Uiso 0.5 1 calc GR . P I 1
C35B C 0.0744(9) 0.8369(11) -0.3128(17) 0.126(6) Uani 0.5 1 d D U P I 2
H35A H 0.065531 0.851764 -0.381070 0.188 Uiso 0.5 1 calc GR . P I 2
H35B H 0.110609 0.818977 -0.309387 0.188 Uiso 0.5 1 calc GR . P I 2
H35C H 0.070438 0.880167 -0.268613 0.188 Uiso 0.5 1 calc GR . P I 2
C36 C 0.1540(5) 0.7882(7) -0.0386(9) 0.154(5) Uani 1 1 d . U . . .
H36A H 0.170730 0.776100 -0.101564 0.232 Uiso 1 1 calc GR . . . .
H36B H 0.116592 0.776520 -0.043685 0.232 Uiso 1 1 calc GR . . . .
H36C H 0.170143 0.758323 0.014820 0.232 Uiso 1 1 calc GR . . . .
C37 C 0.1610(4) 0.8696(5) -0.0166(8) 0.106(3) Uani 1 1 d . U . . .
H37A H 0.151246 0.898479 -0.076960 0.128 Uiso 1 1 calc R . . . .
H37B H 0.198635 0.878920 -0.002685 0.128 Uiso 1 1 calc R . . . .
C38 C 0.1296(3) 0.9007(4) 0.0705(7) 0.073(2) Uani 1 1 d . . . . .
C39 C 0.1423(3) 0.9198(5) 0.1703(7) 0.085(3) Uani 1 1 d D . . . .
C40 C 0.0959(3) 0.9457(4) 0.2162(6) 0.071(2) Uani 1 1 d . . . . .
C41 C 0.0840(4) 0.9747(5) 0.3200(6) 0.093(3) Uani 1 1 d D U . . .
H41C H 0.049054 0.998664 0.320725 0.111 Uiso 0.5 1 calc R . P J 2
H41D H 0.110497 1.012268 0.341387 0.111 Uiso 0.5 1 calc R . P J 2
H41A H 0.061732 1.019932 0.312369 0.111 Uiso 0.5 1 calc R . P K 1
H41B H 0.117501 0.991291 0.350978 0.111 Uiso 0.5 1 calc R . P K 1
C42A C 0.0570(8) 0.9215(11) 0.3943(15) 0.103(5) Uani 0.5 1 d D . P L 1
H42D H 0.023905 0.903475 0.365182 0.154 Uiso 0.5 1 calc GR . P L 1
H42E H 0.050096 0.948783 0.455830 0.154 Uiso 0.5 1 calc GR . P L 1
H42F H 0.079929 0.878579 0.408750 0.154 Uiso 0.5 1 calc GR . P L 1
C42B C 0.0855(9) 0.9058(10) 0.3901(16) 0.103(5) Uani 0.5 1 d D U P L 2
H42A H 0.058845 0.869401 0.368630 0.154 Uiso 0.5 1 calc GR . P L 2
H42B H 0.078517 0.922035 0.458075 0.154 Uiso 0.5 1 calc GR . P L 2
H42C H 0.120157 0.882248 0.387998 0.154 Uiso 0.5 1 calc GR . P L 2
N10 N -0.10582(19) 0.9519(3) 0.1817(4) 0.0498(12) Uani 1 1 d . . . . .
N11 N -0.14069(19) 0.9409(3) 0.0997(4) 0.0507(12) Uani 1 1 d . . . . .
N12 N -0.0789(2) 0.8630(3) -0.1729(4) 0.0560(13) Uani 1 1 d . . . . .
N13 N -0.0256(2) 0.8495(3) -0.1787(4) 0.0655(15) Uani 1 1 d . . . . .
N14 N 0.07766(19) 0.9130(3) 0.0577(4) 0.0545(13) Uani 1 1 d . . . . .
N15 N 0.05718(19) 0.9408(3) 0.1465(4) 0.0535(13) Uani 1 1 d . . . . .
N16 N -0.2315(3) 0.9411(4) 0.3071(6) 0.0799(19) Uani 1 1 d . . . . .
N17 N -0.0760(3) 0.7471(4) -0.3957(5) 0.0822(19) Uani 1 1 d . . . . .
N18A N 0.1921(6) 0.9246(15) 0.2275(15) 0.126(4) Uani 0.5 1 d D U P M 1
N18B N 0.1965(5) 0.9049(17) 0.2045(14) 0.126(4) Uani 0.5 1 d D . P M 2
O7 O -0.2220(3) 0.9561(5) 0.3957(5) 0.130(3) Uani 1 1 d . . . . .
O8 O -0.2752(2) 0.9245(4) 0.2733(5) 0.103(2) Uani 1 1 d . . . . .
O9 O -0.1221(3) 0.7424(3) -0.4291(4) 0.106(2) Uani 1 1 d . . . . .
O10 O -0.0387(3) 0.7161(4) -0.4341(5) 0.124(3) Uani 1 1 d . . . . .
O11A O 0.2276(7) 0.8819(14) 0.1962(14) 0.145(3) Uani 0.5 1 d D . P M 1
O11B O 0.2309(7) 0.8848(14) 0.1439(13) 0.145(3) Uani 0.5 1 d D U P M 2
O12A O 0.1933(7) 0.9535(11) 0.3129(14) 0.145(3) Uani 0.5 1 d D . P M 1
O12B O 0.2010(8) 0.9162(11) 0.2966(15) 0.145(3) Uani 0.5 1 d D U P M 2

loop_
_atom_site_aniso_label
_atom_site_aniso_U_11
_atom_site_aniso_U_22
_atom_site_aniso_U_33
_atom_site_aniso_U_23
_atom_site_aniso_U_13
_atom_site_aniso_U_12
Ag1 0.0499(3) 0.0577(3) 0.0371(2) 0.0016(2) -0.0010(2) -0.0016(2)
Ag2 0.0432(3) 0.0693(3) 0.0455(3) -0.0008(2) 0.0065(2) -0.0046(2)
Ag3 0.0425(3) 0.0610(3) 0.0518(3) 0.0025(2) 0.0003(2) -0.0038(2)
C1 0.062(5) 0.109(7) 0.106(7) -0.009(5) 0.007(5) -0.022(5)
C2 0.049(4) 0.074(5) 0.062(4) 0.008(4) 0.017(3) 0.010(3)
C3 0.054(4) 0.042(3) 0.043(3) -0.003(3) 0.013(3) -0.001(3)
C4 0.052(4) 0.050(4) 0.045(3) 0.013(3) 0.012(3) 0.003(3)
C5 0.059(4) 0.051(4) 0.051(4) 0.008(3) 0.002(3) 0.013(3)
C6 0.056(5) 0.087(6) 0.126(7) 0.037(5) -0.003(5) 0.011(4)
C7A 0.084(9) 0.126(10) 0.148(14) 0.010(12) -0.040(10) 0.016(8)
C7B 0.084(9) 0.126(10) 0.148(14) 0.010(12) -0.040(10) 0.016(8)
C8A 0.134(8) 0.152(8) 0.139(9) 0.013(7) -0.003(7) -0.001(6)
C8B 0.134(8) 0.152(8) 0.139(9) 0.013(7) -0.003(7) -0.001(6)
C9A 0.076(5) 0.089(5) 0.097(5) 0.002(3) 0.005(3) 0.007(3)
C9B 0.076(5) 0.089(5) 0.097(5) 0.002(3) 0.005(3) 0.007(3)
C10 0.041(4) 0.075(5) 0.083(5) 0.014(4) 0.006(4) 0.006(3)
C11 0.063(4) 0.086(4) 0.095(4) 0.012(4) 0.038(3) 0.001(3)
C12 0.068(5) 0.075(5) 0.061(4) 0.007(4) 0.025(4) -0.015(4)
C13A 0.109(5) 0.101(6) 0.090(5) 0.002(4) 0.022(4) -0.010(5)
C13B 0.109(5) 0.101(6) 0.090(5) 0.002(4) 0.022(4) -0.010(5)
C14A 0.134(12) 0.150(9) 0.107(8) 0.019(7) -0.003(9) -0.006(9)
C14B 0.134(12) 0.150(9) 0.107(8) 0.019(7) -0.003(9) -0.006(9)
C15 0.141(7) 0.136(7) 0.085(6) -0.018(5) 0.042(5) -0.029(6)
C16 0.072(5) 0.103(6) 0.049(4) 0.021(4) -0.002(4) -0.018(4)
C17 0.053(4) 0.055(4) 0.046(4) 0.010(3) -0.007(3) -0.009(3)
C18 0.051(4) 0.055(4) 0.058(4) 0.009(3) -0.017(3) -0.008(3)
C19 0.042(3) 0.044(3) 0.053(4) 0.001(3) -0.002(3) -0.004(3)
C20 0.050(4) 0.078(5) 0.064(4) -0.010(4) 0.007(3) -0.002(4)
C21 0.069(5) 0.089(6) 0.095(6) -0.003(5) 0.017(4) -0.020(4)
N1 0.051(3) 0.052(3) 0.038(3) 0.002(2) 0.001(2) 0.001(2)
N2 0.040(3) 0.061(3) 0.048(3) 0.004(2) 0.006(2) 0.005(2)
N3 0.037(3) 0.067(3) 0.051(3) 0.003(3) 0.005(2) 0.000(2)
N4 0.043(3) 0.064(3) 0.054(3) 0.007(3) 0.008(3) -0.006(2)
N5 0.046(3) 0.051(3) 0.045(3) 0.005(2) -0.002(2) -0.002(2)
N6 0.046(3) 0.057(3) 0.038(3) -0.001(2) 0.001(2) -0.001(2)
N7 0.083(5) 0.062(4) 0.057(4) 0.014(3) 0.005(3) 0.007(3)
N8 0.084(3) 0.106(4) 0.108(4) 0.010(3) 0.034(3) 0.005(3)
N9 0.065(4) 0.109(5) 0.074(5) 0.018(4) -0.025(4) -0.014(4)
O1 0.094(4) 0.090(4) 0.074(4) 0.023(3) 0.027(3) -0.003(3)
O2 0.100(4) 0.127(5) 0.090(4) 0.060(4) 0.007(3) 0.022(4)
O3 0.089(5) 0.211(7) 0.206(7) 0.024(6) 0.052(5) 0.046(5)
O4 0.138(5) 0.158(6) 0.138(5) 0.015(5) 0.084(5) 0.012(4)
O5 0.101(5) 0.215(8) 0.080(4) 0.047(5) -0.043(4) -0.043(5)
O6 0.056(3) 0.178(7) 0.117(5) 0.033(5) -0.027(3) -0.028(4)
Ag4 0.0443(3) 0.0635(3) 0.0484(3) -0.0038(2) 0.0058(2) -0.0056(2)
Ag5 0.0580(3) 0.0656(3) 0.0377(2) -0.0034(2) 0.0045(2) 0.0038(2)
Ag6 0.0565(3) 0.0746(4) 0.0431(3) -0.0004(2) 0.0030(2) 0.0063(3)
C22 0.196(12) 0.123(8) 0.075(6) 0.030(6) -0.052(7) -0.035(8)
C23 0.094(6) 0.097(6) 0.049(4) -0.016(4) 0.014(4) -0.020(5)
C24 0.058(4) 0.056(4) 0.047(4) -0.001(3) 0.007(3) -0.003(3)
C25 0.055(4) 0.069(4) 0.052(4) -0.001(3) 0.020(3) 0.001(3)
C26 0.040(3) 0.049(4) 0.066(4) 0.000(3) 0.011(3) 0.004(3)
C27 0.047(4) 0.087(5) 0.075(5) 0.000(4) -0.001(4) 0.004(4)
C28 0.084(6) 0.099(7) 0.110(7) -0.005(5) -0.024(5) -0.019(5)
C29 0.081(6) 0.118(8) 0.135(9) 0.018(7) -0.003(6) -0.015(6)
C30 0.067(5) 0.080(5) 0.071(5) -0.012(4) -0.011(4) 0.003(4)
C31 0.084(5) 0.060(4) 0.040(4) 0.001(3) 0.001(4) 0.009(4)
C32 0.084(5) 0.068(5) 0.043(4) -0.005(3) -0.013(4) 0.013(4)
C33 0.082(5) 0.088(5) 0.060(4) -0.011(4) 0.012(4) 0.028(4)
C34 0.098(5) 0.112(5) 0.087(5) -0.021(4) 0.019(4) 0.006(4)
C35A 0.107(12) 0.112(11) 0.158(15) -0.020(11) 0.032(11) -0.023(8)
C35B 0.107(12) 0.112(11) 0.158(15) -0.020(11) 0.032(11) -0.023(8)
C36 0.134(7) 0.153(8) 0.177(8) -0.028(7) 0.037(7) 0.012(6)
C37 0.090(4) 0.106(5) 0.125(5) -0.001(4) 0.026(4) 0.005(4)
C38 0.041(4) 0.077(5) 0.101(6) 0.009(4) 0.011(4) -0.006(4)
C39 0.043(4) 0.088(6) 0.121(7) 0.014(5) -0.037(5) -0.010(4)
C40 0.065(5) 0.077(5) 0.071(5) 0.005(4) -0.021(4) -0.015(4)
C41 0.102(4) 0.093(4) 0.082(4) -0.004(4) -0.015(4) -0.021(4)
C42A 0.117(11) 0.115(8) 0.076(6) 0.002(6) -0.006(8) -0.004(8)
C42B 0.117(11) 0.115(8) 0.076(6) 0.002(6) -0.006(8) -0.004(8)
N10 0.043(3) 0.065(3) 0.041(3) -0.008(2) 0.005(2) -0.002(2)
N11 0.049(3) 0.062(3) 0.041(3) -0.005(2) 0.007(2) 0.002(3)
N12 0.059(3) 0.070(4) 0.039(3) -0.008(3) -0.001(3) 0.008(3)
N13 0.072(4) 0.090(4) 0.035(3) -0.013(3) -0.003(3) 0.021(3)
N14 0.037(3) 0.071(4) 0.056(3) 0.002(3) 0.007(2) -0.007(2)
N15 0.048(3) 0.066(3) 0.047(3) -0.001(3) -0.005(3) -0.010(3)
N16 0.068(5) 0.091(5) 0.081(5) 0.002(4) 0.034(4) -0.003(4)
N17 0.116(6) 0.071(4) 0.059(4) -0.015(3) -0.009(4) 0.016(4)
N18A 0.118(5) 0.132(6) 0.128(6) -0.005(5) -0.010(4) 0.010(4)
N18B 0.118(5) 0.132(6) 0.128(6) -0.005(5) -0.010(4) 0.010(4)
O7 0.110(5) 0.213(8) 0.068(4) -0.026(4) 0.048(4) -0.025(5)
O8 0.054(3) 0.140(5) 0.117(5) -0.001(4) 0.031(3) -0.012(3)
O9 0.136(6) 0.104(5) 0.077(4) -0.028(3) -0.033(4) 0.006(4)
O10 0.146(6) 0.143(6) 0.085(4) -0.052(4) 0.009(4) 0.050(5)
O11A 0.100(4) 0.180(6) 0.155(6) -0.012(6) -0.041(4) 0.029(4)
O11B 0.100(4) 0.180(6) 0.155(6) -0.012(6) -0.041(4) 0.029(4)
O12A 0.100(4) 0.180(6) 0.155(6) -0.012(6) -0.041(4) 0.029(4)
O12B 0.100(4) 0.180(6) 0.155(6) -0.012(6) -0.041(4) 0.029(4)

loop_
_atom_type_symbol
_atom_type_description
_atom_type_scat_dispersion_real
_atom_type_scat_dispersion_imag
_atom_type_scat_source
C C 0.0033 0.0016 'International Tables Vol C Tables 4.2.6.8 and 6.1.1.4'
H H 0.0000 0.0000 'International Tables Vol C Tables 4.2.6.8 and 6.1.1.4'
Ag Ag -0.8971 1.1015 'International Tables Vol C Tables 4.2.6.8 and 6.1.1.4'
N N 0.0061 0.0033 'International Tables Vol C Tables 4.2.6.8 and 6.1.1.4'
O O 0.0106 0.0060 'International Tables Vol C Tables 4.2.6.8 and 6.1.1.4'

loop_
_geom_angle_atom_site_label_1
_geom_angle_atom_site_label_2
_geom_angle_atom_site_label_3
_geom_angle
_geom_angle_site_symmetry_1
_geom_angle_site_symmetry_3
_geom_angle_publ_flag
N1 Ag1 Ag3 76.83(13) . 3_665 ?
N6 Ag1 Ag3 105.75(13) . 3_665 ?
N6 Ag1 N1 177.41(18) . . ?
N3 Ag2 N2 173.7(2) . . ?
N4 Ag3 Ag1 84.99(14) . 3_665 ?
N4 Ag3 N5 172.7(2) . . ?
N5 Ag3 Ag1 102.31(13) . 3_665 ?
C3 C2 C1 111.8(6) . . ?
C4 C3 C2 132.9(5) . . ?
N1 C3 C2 120.4(5) . . ?
N1 C3 C4 106.6(5) . . ?
C3 C4 N7 125.8(6) . . ?
C5 C4 C3 107.7(5) . . ?
C5 C4 N7 126.5(6) . . ?
C4 C5 C6 130.7(6) . . ?
N2 C5 C4 107.6(5) . . ?
N2 C5 C6 121.6(6) . . ?
C7A C6 C5 121.8(10) . . ?
C7B C6 C5 115.0(10) . . ?
C8A C9A C10 99.6(13) . . ?
C8B C9B C10 119.1(15) . . ?
C11 C10 C9A 140.0(10) . . ?
C11 C10 C9B 124.7(9) . . ?
N3 C10 C9A 112.8(10) . . ?
N3 C10 C9B 128.9(10) . . ?
N3 C10 C11 106.3(6) . . ?
C10 C11 C12 108.8(6) . . ?
C10 C11 N8 125.6(8) . . ?
C12 C11 N8 125.6(8) . . ?
C11 C12 C13A 131.4(16) . . ?
C11 C12 C13B 136.9(16) . . ?
N4 C12 C11 106.0(6) . . ?
N4 C12 C13A 122.3(16) . . ?
N4 C12 C13B 116.1(16) . . ?
C14A C13A C12 120(2) . . ?
C14B C13B C12 105.3(18) . . ?
C17 C16 C15 113.9(6) . . ?
C18 C17 C16 132.9(6) . . ?
N5 C17 C16 120.4(6) . . ?
N5 C17 C18 106.7(5) . . ?
C17 C18 C19 108.0(5) . . ?
C17 C18 N9 125.8(6) . . ?
C19 C18 N9 126.2(6) . . ?
C18 C19 C20 132.7(6) . . ?
N6 C19 C18 106.3(5) . . ?
N6 C19 C20 121.0(6) . . ?
C19 C20 C21 113.4(6) . . ?
C3 N1 Ag1 126.9(4) . . ?
C3 N1 N2 109.7(5) . . ?
N2 N1 Ag1 121.3(3) . . ?
C5 N2 Ag2 132.0(4) . . ?
C5 N2 N1 108.4(5) . . ?
N1 N2 Ag2 118.9(3) . . ?
C10 N3 Ag2 131.3(5) . . ?
C10 N3 N4 108.5(5) . . ?
N4 N3 Ag2 119.4(3) . . ?
C12 N4 Ag3 129.0(5) . . ?
C12 N4 N3 110.3(5) . . ?
N3 N4 Ag3 119.6(4) . . ?
C17 N5 Ag3 129.3(4) . . ?
C17 N5 N6 109.4(5) . . ?
N6 N5 Ag3 121.0(3) . . ?
C19 N6 Ag1 131.4(4) . . ?
C19 N6 N5 109.6(5) . . ?
N5 N6 Ag1 117.5(3) . . ?
O1 N7 C4 120.0(6) . . ?
O2 N7 C4 118.8(6) . . ?
O2 N7 O1 121.2(6) . . ?
O3 N8 C11 118.2(9) . . ?
O3 N8 O4 124.0(9) . . ?
O4 N8 C11 117.8(9) . . ?
O5 N9 C18 117.4(7) . . ?
O6 N9 C18 118.4(7) . . ?
O6 N9 O5 124.2(7) . . ?
N10 Ag4 Ag6 92.61(14) . 3_575 ?
N10 Ag4 N15 174.4(2) . . ?
N15 Ag4 Ag6 92.97(14) . 3_575 ?
N11 Ag5 N12 176.1(2) . . ?
N13 Ag6 Ag4 88.05(16) . 3_575 ?
N14 Ag6 Ag4 96.57(14) . 3_575 ?
N14 Ag6 N13 175.4(2) . . ?
C22 C23 C24 113.7(6) . . ?
C25 C24 C23 131.8(6) . . ?
N10 C24 C23 120.0(6) . . ?
N10 C24 C25 108.2(5) . . ?
C24 C25 C26 107.3(5) . . ?
C24 C25 N16 126.5(6) . . ?
C26 C25 N16 126.2(6) . . ?
C25 C26 C27 133.5(6) . . ?
N11 C26 C25 107.1(5) . . ?
N11 C26 C27 119.3(6) . . ?
C26 C27 C28 113.3(6) . . ?
C29 C30 C31 112.0(6) . . ?
C32 C31 C30 133.2(6) . . ?
N12 C31 C30 120.7(6) . . ?
N12 C31 C32 106.2(6) . . ?
C31 C32 N17 126.3(7) . . ?
C33 C32 C31 108.9(6) . . ?
C33 C32 N17 124.8(7) . . ?
C32 C33 C34 133.1(7) . . ?
N13 C33 C32 106.7(6) . . ?
N13 C33 C34 119.7(7) . . ?
C33 C34 C35A 102.5(12) . . ?
C33 C34 C35B 109.8(12) . . ?
C36 C37 C38 116.1(8) . . ?
C39 C38 C37 134.2(8) . . ?
N14 C38 C37 119.0(8) . . ?
N14 C38 C39 106.8(7) . . ?
C38 C39 C40 108.1(6) . . ?
C38 C39 N18A 133.4(11) . . ?
C38 C39 N18B 116.7(11) . . ?
C40 C39 N18A 118.1(11) . . ?
C40 C39 N18B 135.0(11) . . ?
C39 C40 C41 133.5(7) . . ?
N15 C40 C39 106.4(7) . . ?
N15 C40 C41 120.2(7) . . ?
C40 C41 C42A 118.9(11) . . ?
C40 C41 C42B 106.8(11) . . ?
C24 N10 Ag4 131.0(4) . . ?
C24 N10 N11 108.4(5) . . ?
N11 N10 Ag4 120.2(3) . . ?
C26 N11 Ag5 129.5(4) . . ?
C26 N11 N10 109.0(5) . . ?
N10 N11 Ag5 118.9(3) . . ?
C31 N12 Ag5 128.5(5) . . ?
C31 N12 N13 110.3(5) . . ?
N13 N12 Ag5 119.2(4) . . ?
C33 N13 Ag6 131.4(5) . . ?
C33 N13 N12 107.9(6) . . ?
N12 N13 Ag6 120.3(4) . . ?
C38 N14 Ag6 130.7(5) . . ?
C38 N14 N15 109.1(6) . . ?
N15 N14 Ag6 119.8(4) . . ?
C40 N15 Ag4 130.1(5) . . ?
C40 N15 N14 109.6(6) . . ?
N14 N15 Ag4 119.6(4) . . ?
O7 N16 C25 116.9(7) . . ?
O8 N16 C25 118.6(7) . . ?
O8 N16 O7 124.5(7) . . ?
O9 N17 C32 117.9(7) . . ?
O10 N17 C32 118.7(8) . . ?
O10 N17 O9 123.4(7) . . ?
O11A N18A C39 114.1(14) . . ?
O12A N18A C39 120.4(17) . . ?
O12A N18A O11A 123.0(17) . . ?
O11B N18B C39 120.6(16) . . ?
O12B N18B C39 110.2(14) . . ?
O12B N18B O11B 129.2(16) . . ?

loop_
_geom_bond_atom_site_label_1
_geom_bond_atom_site_label_2
_geom_bond_distance
_geom_bond_site_symmetry_2
_geom_bond_publ_flag
Ag1 Ag3 3.0950(7) 3_665 ?
Ag1 N1 2.095(5) . ?
Ag1 N6 2.091(5) . ?
Ag2 N2 2.097(5) . ?
Ag2 N3 2.084(5) . ?
Ag3 N4 2.073(5) . ?
Ag3 N5 2.082(5) . ?
C1 C2 1.526(9) . ?
C2 C3 1.492(8) . ?
C3 C4 1.393(8) . ?
C3 N1 1.333(7) . ?
C4 C5 1.393(8) . ?
C4 N7 1.409(7) . ?
C5 C6 1.478(9) . ?
C5 N2 1.329(7) . ?
C6 C7A 1.467(9) . ?
C6 C7B 1.474(8) . ?
C8A C9A 1.507(10) . ?
C8B C9B 1.506(9) . ?
C9A C10 1.517(11) . ?
C9B C10 1.509(11) . ?
C10 C11 1.390(10) . ?
C10 N3 1.342(7) . ?
C11 C12 1.395(10) . ?
C11 N8 1.431(10) . ?
C12 C13A 1.523(12) . ?
C12 C13B 1.524(12) . ?
C12 N4 1.321(8) . ?
C13A C14A 1.454(17) . ?
C13B C14B 1.454(17) . ?
C15 C16 1.500(11) . ?
C16 C17 1.483(9) . ?
C17 C18 1.396(8) . ?
C17 N5 1.330(7) . ?
C18 C19 1.406(8) . ?
C18 N9 1.431(8) . ?
C19 C20 1.471(8) . ?
C19 N6 1.331(7) . ?
C20 C21 1.509(9) . ?
N1 N2 1.380(6) . ?
N3 N4 1.379(7) . ?
N5 N6 1.379(6) . ?
N7 O1 1.229(7) . ?
N7 O2 1.226(7) . ?
N8 O3 1.194(10) . ?
N8 O4 1.218(10) . ?
N9 O5 1.221(8) . ?
N9 O6 1.210(8) . ?
Ag4 Ag6 3.1172(7) 3_575 ?
Ag4 N10 2.058(5) . ?
Ag4 N15 2.067(5) . ?
Ag5 N11 2.085(5) . ?
Ag5 N12 2.087(5) . ?
Ag6 N13 2.093(5) . ?
Ag6 N14 2.077(5) . ?
C22 C23 1.485(11) . ?
C23 C24 1.502(9) . ?
C24 C25 1.386(9) . ?
C24 N10 1.328(7) . ?
C25 C26 1.402(9) . ?
C25 N16 1.434(8) . ?
C26 C27 1.481(9) . ?
C26 N11 1.332(7) . ?
C27 C28 1.510(10) . ?
C29 C30 1.492(10) . ?
C30 C31 1.507(9) . ?
C31 C32 1.378(9) . ?
C31 N12 1.334(8) . ?
C32 C33 1.376(10) . ?
C32 N17 1.441(9) . ?
C33 C34 1.502(10) . ?
C33 N13 1.356(8) . ?
C34 C35A 1.513(4) . ?
C34 C35B 1.511(4) . ?
C36 C37 1.459(13) . ?
C37 C38 1.506(11) . ?
C38 C39 1.390(11) . ?
C38 N14 1.326(8) . ?
C39 C40 1.394(11) . ?
C39 N18A 1.447(12) . ?
C39 N18B 1.446(12) . ?
C40 C41 1.496(10) . ?
C40 N15 1.327(8) . ?
C41 C42A 1.517(4) . ?
C41 C42B 1.516(4) . ?
N10 N11 1.391(6) . ?
N12 N13 1.358(7) . ?
N14 N15 1.376(7) . ?
N16 O7 1.218(8) . ?
N16 O8 1.209(8) . ?
N17 O9 1.232(8) . ?
N17 O10 1.198(8) . ?
N18A O11A 1.236(8) . ?
N18A O12A 1.235(8) . ?
N18B O11B 1.235(8) . ?
N18B O12B 1.235(8) . ?
